data_7021465
loop_
_publ_author_name
'Reiner, Thomas'
'Jantke, Dominik'
'Miao, Xiao-He'
'Marziale, Alexander N.'
'Kiefer, Florian J.'
'Eppinger, J\"org'

_publ_section_title
;
 Phenylalanine - a biogenic ligand with flexible \h(6)- and
 \h(6):\k(1)-coordination at ruthenium(ii) centres.
;
_journal_issue 24
_journal_name_full 'Dalton transactions (Cambridge, England : 2003)'
_journal_page_first 8692
_journal_page_last 8703
_journal_paper_doi 10.1039/c3dt50589h
_journal_volume 42
_journal_year 2013
_chemical_formula_sum 'C26 H30 Cl2 N4 O2 Ru'
_chemical_formula_weight 602.51
_chemical_name_systematic
;
?
;
_space_group_IT_number 19
_symmetry_cell_setting orthorhombic
_symmetry_space_group_name_Hall 'P 2ac 2ab'
_symmetry_space_group_name_H-M 'P 21 21 21'
_atom_sites_solution_hydrogens geom
_atom_sites_solution_primary direct
_atom_sites_solution_secondary difmap
_audit_creation_method SHELXL-97
_cell_angle_alpha 90.00
_cell_angle_beta 90.00
_cell_angle_gamma 90.00
_cell_formula_units_Z 4
_cell_length_a 9.0078(18)
_cell_length_b 9.5536(19)
_cell_length_c 31.245(6)
_cell_measurement_reflns_used 2801
_cell_measurement_temperature 153(2)
_cell_measurement_theta_max 50.50
_cell_measurement_theta_min 2.92
_cell_volume 2688.8(9)
_computing_cell_refinement
;
CrysAlis RED, Oxford Diffraction Ltd.,
Version 1.171.28.4 (release 11-11-2005 CrysAlis171 .NET)
;
_computing_data_collection
;
CrysAlis CCD, Oxford Diffraction Ltd.,
Version 1.171.28.4 (release 11-11-2005 CrysAlis171 .NET)
;
_computing_data_reduction
;
CrysAlis RED, Oxford Diffraction Ltd.,
Version 1.171.28.4 (release 11-11-2005 CrysAlis171 .NET)
;
_computing_structure_refinement 'SHELXL-97 (Sheldrick, 1997)'
_computing_structure_solution 'SHELXS-97 (Sheldrick, 1997)'
_diffrn_ambient_temperature 153(2)
_diffrn_measured_fraction_theta_full 0.996
_diffrn_measured_fraction_theta_max 0.996
_diffrn_measurement_device_type 'Bruker P4'
_diffrn_measurement_method '\w scans'
_diffrn_radiation_monochromator graphite
_diffrn_radiation_source 'fine-focus sealed tube'
_diffrn_radiation_type MoK\a
_diffrn_radiation_wavelength 0.71073
_diffrn_reflns_av_R_equivalents 0.0000
_diffrn_reflns_av_sigmaI/netI 0.0152
_diffrn_reflns_limit_h_max 10
_diffrn_reflns_limit_h_min -10
_diffrn_reflns_limit_k_max 11
_diffrn_reflns_limit_k_min 0
_diffrn_reflns_limit_l_max 37
_diffrn_reflns_limit_l_min 0
_diffrn_reflns_number 4868
_diffrn_reflns_theta_full 25.25
_diffrn_reflns_theta_max 25.25
_diffrn_reflns_theta_min 3.18
_exptl_absorpt_coefficient_mu 0.812
_exptl_absorpt_correction_T_max 0.939
_exptl_absorpt_correction_T_min 0.908
_exptl_absorpt_correction_type multi-scan
_exptl_absorpt_process_details
;
CrysAlis RED, Oxford Diffraction Ltd.,
Version 1.171.28.4 (release 11-11-2005 CrysAlis171 .NET)
Empirical absorption correction using spherical harmonics,
implemented in SCALE3 ABSPACK scaling algorithm.
;
_exptl_crystal_colour red
_exptl_crystal_density_diffrn 1.488
_exptl_crystal_density_method 'not measured'
_exptl_crystal_description needle
_exptl_crystal_F_000 1232
_exptl_crystal_size_max 0.17
_exptl_crystal_size_mid 0.1
_exptl_crystal_size_min 0.08
_refine_diff_density_max 0.624
_refine_diff_density_min -0.699
_refine_diff_density_rms 0.179
_refine_ls_abs_structure_details 'Flack H D (1983), Acta Cryst. A39, 876-881'
_refine_ls_abs_structure_Flack -0.02(4)
_refine_ls_extinction_coef 0.0147(11)
_refine_ls_extinction_expression Fc^*^=kFc[1+0.001xFc^2^\l^3^/sin(2\q)]^-1/4^
_refine_ls_extinction_method SHELXL
_refine_ls_goodness_of_fit_ref 1.184
_refine_ls_hydrogen_treatment none
_refine_ls_matrix_type full
_refine_ls_number_parameters 318
_refine_ls_number_reflns 4868
_refine_ls_number_restraints 0
_refine_ls_restrained_S_all 1.184
_refine_ls_R_factor_all 0.0342
_refine_ls_R_factor_gt 0.0323
_refine_ls_shift/su_max 0.002
_refine_ls_shift/su_mean 0.000
_refine_ls_structure_factor_coef Fsqd
_refine_ls_weighting_details 'calc w=1/[\s^2^(Fo^2^)+(0.0688P)^2^+0.0000P] where P=(Fo^2^+2Fc^2^)/3'
_refine_ls_weighting_scheme calc
_refine_ls_wR_factor_gt 0.0951
_refine_ls_wR_factor_ref 0.0957
_reflns_number_gt 4608
_reflns_number_total 4868
_reflns_threshold_expression >2sigma(I)
_cod_data_source_file c3dt50589h.txt
_cod_data_source_block RuKomplex13
_cod_original_cell_volume 2688.9(9)
_cod_original_sg_symbol_H-M P2(1)2(1)2(1)
_cod_database_code 7021465

loop_
_symmetry_equiv_pos_as_xyz
'x, y, z'
'-x+1/2, -y, z+1/2'
'-x, y+1/2, -z+1/2'
'x+1/2, -y+1/2, -z'

loop_
_atom_site_label
_atom_site_type_symbol
_atom_site_fract_x
_atom_site_fract_y
_atom_site_fract_z
_atom_site_U_iso_or_equiv
_atom_site_adp_type
_atom_site_occupancy
_atom_site_symmetry_multiplicity
_atom_site_calc_flag
_atom_site_refinement_flags
Ru1 Ru 0.21948(3) 1.05834(3) 0.874371(9) 0.02772(12) Uani 1 1 d .
Cl2 Cl 0.10048(13) 0.89623(11) 0.82582(3) 0.0415(3) Uani 1 1 d .
Cl3 Cl 0.34629(13) 1.20528(11) 0.92525(3) 0.0406(2) Uani 1 1 d .
C5 C 0.2596(5) 0.7445(4) 0.91151(12) 0.0336(9) Uani 1 1 d .
H5 H 0.2154 0.7230 0.8829 0.040 Uiso 1 1 calc R
N11 N 0.0244(4) 1.0672(4) 0.91120(11) 0.0353(7) Uani 1 1 d .
C11 C 0.0251(6) 1.0780(5) 0.95469(14) 0.0441(10) Uani 1 1 d .
H11 H 0.1175 1.0730 0.9692 0.053 Uiso 1 1 calc R
C12 C -0.2384(7) 1.1033(6) 0.9583(2) 0.0634(16) Uani 1 1 d .
H12 H -0.3273 1.1153 0.9742 0.076 Uiso 1 1 calc R
C13 C -0.1094(5) 1.0734(5) 0.89279(16) 0.0469(10) Uani 1 1 d .
H13 H -0.1145 1.0641 0.8626 0.056 Uiso 1 1 calc R
C14 C -0.1018(7) 1.0959(5) 0.97844(16) 0.0562(14) Uani 1 1 d .
H14 H -0.0959 1.1033 1.0087 0.067 Uiso 1 1 calc R
C15 C -0.2408(6) 1.0927(6) 0.91479(19) 0.0600(14) Uani 1 1 d .
H15 H -0.3322 1.0985 0.8997 0.072 Uiso 1 1 calc R
N2 N 0.1412(4) 1.2269(4) 0.84043(10) 0.0300(7) Uani 1 1 d .
C21 C 0.0413(6) 1.4587(6) 0.79404(14) 0.0511(12) Uani 1 1 d .
H21 H 0.0082 1.5376 0.7782 0.061 Uiso 1 1 calc R
C22 C 0.1330(5) 1.2243(5) 0.79689(13) 0.0401(10) Uani 1 1 d .
H22 H 0.1635 1.1424 0.7821 0.048 Uiso 1 1 calc R
C23 C 0.0505(5) 1.4626(5) 0.83857(14) 0.0439(11) Uani 1 1 d .
H23 H 0.0228 1.5446 0.8538 0.053 Uiso 1 1 calc R
C24 C 0.1000(5) 1.3464(4) 0.85999(13) 0.0355(9) Uani 1 1 d .
H24 H 0.1057 1.3504 0.8903 0.043 Uiso 1 1 calc R
C25 C 0.0819(6) 1.3363(5) 0.77388(14) 0.0489(12) Uani 1 1 d .
H25 H 0.0744 1.3295 0.7436 0.059 Uiso 1 1 calc R
N4 N 0.3150(4) 0.8899(3) 0.91160(11) 0.0344(8) Uani 1 1 d .
H4A H 0.4135 0.8852 0.9039 0.041 Uiso 1 1 calc R
H4B H 0.3131 0.9191 0.9397 0.041 Uiso 1 1 calc R
N3 N 0.4081(4) 1.0638(4) 0.83546(11) 0.0352(7) Uani 1 1 d .
C31 C 0.4562(5) 0.9525(5) 0.81261(14) 0.0434(10) Uani 1 1 d .
H31 H 0.4057 0.8657 0.8157 0.052 Uiso 1 1 calc R
C32 C 0.4840(5) 1.1854(5) 0.83021(16) 0.0443(10) Uani 1 1 d .
H32 H 0.4531 1.2649 0.8461 0.053 Uiso 1 1 calc R
C33 C 0.6027(6) 1.1995(6) 0.8032(2) 0.0617(14) Uani 1 1 d .
H33 H 0.6514 1.2872 0.8003 0.074 Uiso 1 1 calc R
C34 C 0.6512(7) 1.0836(7) 0.78006(19) 0.0678(16) Uani 1 1 d .
H34 H 0.7343 1.0901 0.7614 0.081 Uiso 1 1 calc R
C35 C 0.5759(6) 0.9597(6) 0.78488(17) 0.0576(14) Uani 1 1 d .
H35 H 0.6058 0.8792 0.7692 0.069 Uiso 1 1 calc R
O1 O 0.1387(4) 0.7948(4) 0.97852(9) 0.0483(8) Uani 1 1 d .
O2 O 0.0500(4) 0.6247(3) 0.93610(10) 0.0418(7) Uani 1 1 d .
C51 C 0.6366(5) 0.7181(5) 0.89878(18) 0.0513(12) Uani 1 1 d .
H51 H 0.6467 0.7614 0.9260 0.062 Uiso 1 1 calc R
C52 C 0.6050(8) 0.5940(6) 0.81866(19) 0.0656(16) Uani 1 1 d .
H52 H 0.5951 0.5521 0.7912 0.079 Uiso 1 1 calc R
C53 C 0.7341(7) 0.6693(6) 0.8291(2) 0.0653(17) Uani 1 1 d .
H53 H 0.8114 0.6779 0.8086 0.078 Uiso 1 1 calc R
C54 C 0.4916(6) 0.5812(5) 0.84879(16) 0.0512(12) Uani 1 1 d .
H54 H 0.4036 0.5313 0.8419 0.061 Uiso 1 1 calc R
C55 C 0.3841(5) 0.6359(4) 0.92152(15) 0.0412(10) Uani 1 1 d .
H55A H 0.4245 0.6542 0.9505 0.049 Uiso 1 1 calc R
H55B H 0.3410 0.5406 0.9215 0.049 Uiso 1 1 calc R
C56 C 0.5083(5) 0.6425(4) 0.88933(15) 0.0401(10) Uani 1 1 d .
C57 C 0.1420(5) 0.7269(4) 0.94565(13) 0.0363(9) Uani 1 1 d .
C58 C -0.0615(6) 0.5910(6) 0.96817(15) 0.0524(13) Uani 1 1 d .
H58A H -0.1314 0.6701 0.9718 0.063 Uiso 1 1 calc R
H58B H -0.0137 0.5716 0.9961 0.063 Uiso 1 1 calc R
C59 C -0.1432(7) 0.4623(6) 0.9524(2) 0.0678(17) Uani 1 1 d .
H59A H -0.2321 0.4473 0.9699 0.102 Uiso 1 1 calc R
H59B H -0.0781 0.3805 0.9545 0.102 Uiso 1 1 calc R
H59C H -0.1724 0.4760 0.9224 0.102 Uiso 1 1 calc R
C50 C 0.7499(5) 0.7308(6) 0.8688(2) 0.0638(15) Uani 1 1 d .
H50 H 0.8375 0.7814 0.8756 0.077 Uiso 1 1 calc R

loop_
_atom_site_aniso_label
_atom_site_aniso_U_11
_atom_site_aniso_U_22
_atom_site_aniso_U_33
_atom_site_aniso_U_23
_atom_site_aniso_U_13
_atom_site_aniso_U_12
Ru1 0.03368(17) 0.02804(16) 0.02144(15) -0.00068(12) -0.00375(12) 0.00165(12)
Cl2 0.0503(6) 0.0418(6) 0.0325(5) -0.0065(4) -0.0113(5) -0.0051(4)
Cl3 0.0477(5) 0.0384(5) 0.0356(5) -0.0087(4) -0.0129(5) -0.0006(5)
C5 0.042(3) 0.031(2) 0.0283(18) 0.0017(15) 0.0014(16) 0.0001(16)
N11 0.0414(19) 0.0346(17) 0.0298(16) 0.0026(15) 0.0013(14) 0.0011(17)
C11 0.061(3) 0.042(2) 0.0290(19) 0.0071(19) 0.0078(19) 0.010(2)
C12 0.057(4) 0.048(3) 0.085(4) 0.004(3) 0.032(3) -0.003(2)
C13 0.036(2) 0.055(3) 0.049(2) 0.001(2) 0.0014(19) -0.005(2)
C14 0.087(4) 0.037(3) 0.044(3) 0.006(2) 0.027(3) 0.008(2)
C15 0.044(3) 0.063(3) 0.073(4) -0.004(3) 0.009(2) -0.008(2)
N2 0.0336(17) 0.0374(18) 0.0191(14) -0.0001(13) -0.0013(13) 0.0033(14)
C21 0.062(3) 0.058(3) 0.033(2) 0.016(2) 0.004(2) 0.026(2)
C22 0.048(3) 0.050(3) 0.0216(18) 0.0004(17) -0.0005(17) 0.012(2)
C23 0.052(3) 0.040(2) 0.040(2) 0.003(2) 0.0042(19) 0.0159(19)
C24 0.040(2) 0.041(2) 0.0256(18) 0.0011(16) 0.0003(17) 0.0088(18)
C25 0.062(3) 0.060(3) 0.025(2) 0.008(2) 0.002(2) 0.021(2)
N4 0.039(2) 0.0296(16) 0.0342(17) 0.0022(14) -0.0071(14) 0.0035(14)
N3 0.0363(17) 0.0341(17) 0.0352(17) 0.0043(15) 0.0001(14) 0.0025(17)
C31 0.052(3) 0.039(2) 0.038(2) 0.001(2) 0.0049(19) 0.010(2)
C32 0.044(2) 0.039(2) 0.050(3) 0.002(2) 0.009(2) -0.0010(19)
C33 0.057(3) 0.045(3) 0.084(4) 0.010(3) 0.022(3) 0.002(2)
C34 0.060(3) 0.074(4) 0.070(4) 0.020(3) 0.031(3) 0.017(3)
C35 0.068(3) 0.048(3) 0.057(3) 0.004(2) 0.019(3) 0.020(3)
O1 0.066(2) 0.0479(18) 0.0310(15) -0.0030(14) 0.0047(15) 0.0077(16)
O2 0.0433(17) 0.0478(17) 0.0342(15) 0.0007(13) 0.0108(13) -0.0034(14)
C51 0.046(3) 0.048(3) 0.060(3) 0.005(2) -0.003(2) 0.006(2)
C52 0.086(4) 0.052(3) 0.059(3) 0.000(2) 0.024(3) 0.023(3)
C53 0.059(3) 0.059(3) 0.078(4) 0.029(3) 0.031(3) 0.026(3)
C54 0.060(3) 0.041(3) 0.053(3) -0.005(2) 0.014(2) 0.003(2)
C55 0.050(3) 0.031(2) 0.043(2) 0.0072(18) 0.011(2) 0.0065(19)
C56 0.041(2) 0.033(2) 0.046(2) 0.0054(18) 0.0051(19) 0.0105(18)
C57 0.045(2) 0.034(2) 0.030(2) 0.0016(16) -0.0021(17) 0.0086(19)
C58 0.049(3) 0.067(3) 0.042(2) 0.008(2) 0.018(2) 0.005(2)
C59 0.077(4) 0.053(3) 0.073(4) 0.007(3) 0.043(3) -0.004(3)
C50 0.042(3) 0.063(3) 0.086(4) 0.022(3) 0.009(3) 0.005(2)

loop_
_atom_type_symbol
_atom_type_description
_atom_type_scat_dispersion_real
_atom_type_scat_dispersion_imag
_atom_type_scat_source
C C 0.0033 0.0016 'International Tables Vol C Tables 4.2.6.8 and 6.1.1.4'
H H 0.0000 0.0000 'International Tables Vol C Tables 4.2.6.8 and 6.1.1.4'
N N 0.0061 0.0033 'International Tables Vol C Tables 4.2.6.8 and 6.1.1.4'
O O 0.0106 0.0060 'International Tables Vol C Tables 4.2.6.8 and 6.1.1.4'
Cl Cl 0.1484 0.1585 'International Tables Vol C Tables 4.2.6.8 and 6.1.1.4'
Ru Ru -1.2594 0.8363 'International Tables Vol C Tables 4.2.6.8 and 6.1.1.4'

loop_
_geom_angle_atom_site_label_1
_geom_angle_atom_site_label_2
_geom_angle_atom_site_label_3
_geom_angle
N2 Ru1 N3 87.66(13)
N2 Ru1 N11 87.95(13)
N3 Ru1 N11 175.59(15)
N2 Ru1 N4 175.92(14)
N3 Ru1 N4 90.44(13)
N11 Ru1 N4 93.90(14)
N2 Ru1 Cl3 92.67(10)
N3 Ru1 Cl3 89.07(10)
N11 Ru1 Cl3 90.67(10)
N4 Ru1 Cl3 83.68(10)
N2 Ru1 Cl2 91.50(10)
N3 Ru1 Cl2 90.66(10)
N11 Ru1 Cl2 89.92(10)
N4 Ru1 Cl2 92.14(10)
Cl3 Ru1 Cl2 175.81(4)
N4 C5 C57 109.9(3)
N4 C5 C55 112.5(3)
C57 C5 C55 106.7(3)
N4 C5 H5 109.2
C57 C5 H5 109.2
C55 C5 H5 109.2
C13 N11 C11 115.4(4)
C13 N11 Ru1 121.3(3)
C11 N11 Ru1 123.0(3)
N11 C11 C14 123.0(5)
N11 C11 H11 118.5
C14 C11 H11 118.5
C15 C12 C14 117.7(5)
C15 C12 H12 121.2
C14 C12 H12 121.2
N11 C13 C15 124.4(5)
N11 C13 H13 117.8
C15 C13 H13 117.8
C11 C14 C12 120.0(5)
C11 C14 H14 120.0
C12 C14 H14 120.0
C12 C15 C13 119.5(5)
C12 C15 H15 120.2
C13 C15 H15 120.2
C24 N2 C22 117.0(4)
C24 N2 Ru1 121.7(2)
C22 N2 Ru1 121.3(3)
C25 C21 C23 117.6(4)
C25 C21 H21 121.2
C23 C21 H21 121.2
N2 C22 C25 121.9(4)
N2 C22 H22 119.0
C25 C22 H22 119.0
C24 C23 C21 119.0(4)
C24 C23 H23 120.5
C21 C23 H23 120.5
N2 C24 C23 123.7(4)
N2 C24 H24 118.2
C23 C24 H24 118.2
C22 C25 C21 120.8(4)
C22 C25 H25 119.6
C21 C25 H25 119.6
C5 N4 Ru1 124.3(2)
C5 N4 H4A 106.2
Ru1 N4 H4A 106.2
C5 N4 H4B 106.2
Ru1 N4 H4B 106.2
H4A N4 H4B 106.4
C31 N3 C32 116.6(4)
C31 N3 Ru1 123.2(3)
C32 N3 Ru1 120.1(3)
N3 C31 C35 122.7(5)
N3 C31 H31 118.6
C35 C31 H31 118.6
N3 C32 C33 123.5(5)
N3 C32 H32 118.3
C33 C32 H32 118.3
C32 C33 C34 119.1(5)
C32 C33 H33 120.4
C34 C33 H33 120.4
C35 C34 C33 118.3(5)
C35 C34 H34 120.9
C33 C34 H34 120.9
C34 C35 C31 119.8(5)
C34 C35 H35 120.1
C31 C35 H35 120.1
C57 O2 C58 116.3(4)
C50 C51 C56 120.7(5)
C50 C51 H51 119.6
C56 C51 H51 119.6
C54 C52 C53 119.6(5)
C54 C52 H52 120.2
C53 C52 H52 120.2
C50 C53 C52 120.8(5)
C50 C53 H53 119.6
C52 C53 H53 119.6
C52 C54 C56 119.6(5)
C52 C54 H54 120.2
C56 C54 H54 120.2
C56 C55 C5 111.8(3)
C56 C55 H55A 109.2
C5 C55 H55A 109.2
C56 C55 H55B 109.2
C5 C55 H55B 109.2
H55A C55 H55B 107.9
C51 C56 C54 119.7(5)
C51 C56 C55 119.7(4)
C54 C56 C55 120.4(4)
O1 C57 O2 124.9(4)
O1 C57 C5 123.6(4)
O2 C57 C5 111.3(3)
O2 C58 C59 106.9(4)
O2 C58 H58A 110.3
C59 C58 H58A 110.3
O2 C58 H58B 110.3
C59 C58 H58B 110.3
H58A C58 H58B 108.6
C58 C59 H59A 109.5
C58 C59 H59B 109.5
H59A C59 H59B 109.5
C58 C59 H59C 109.5
H59A C59 H59C 109.5
H59B C59 H59C 109.5
C53 C50 C51 119.5(5)
C53 C50 H50 120.2
C51 C50 H50 120.2

loop_
_geom_bond_atom_site_label_1
_geom_bond_atom_site_label_2
_geom_bond_distance
Ru1 N2 2.053(3)
Ru1 N3 2.090(3)
Ru1 N11 2.102(3)
Ru1 N4 2.164(3)
Ru1 Cl3 2.4090(10)
Ru1 Cl2 2.4183(11)
C5 N4 1.477(5)
C5 C57 1.513(6)
C5 C55 1.560(6)
C5 H5 1.0000
N11 C13 1.337(6)
N11 C11 1.363(5)
C11 C14 1.374(7)
C11 H11 0.9500
C12 C15 1.363(9)
C12 C14 1.384(9)
C12 H12 0.9500
C13 C15 1.381(7)
C13 H13 0.9500
C14 H14 0.9500
C15 H15 0.9500
N2 C24 1.347(5)
N2 C22 1.363(5)
C21 C25 1.378(7)
C21 C23 1.394(7)
C21 H21 0.9500
C22 C25 1.368(6)
C22 H22 0.9500
C23 C24 1.371(6)
C23 H23 0.9500
C24 H24 0.9500
C25 H25 0.9500
N4 H4A 0.9200
N4 H4B 0.9200
N3 C31 1.352(6)
N3 C32 1.358(6)
C31 C35 1.385(7)
C31 H31 0.9500
C32 C33 1.369(7)
C32 H32 0.9500
C33 C34 1.392(8)
C33 H33 0.9500
C34 C35 1.373(8)
C34 H34 0.9500
C35 H35 0.9500
O1 C57 1.215(5)
O2 C57 1.315(6)
O2 C58 1.455(5)
C51 C50 1.390(7)
C51 C56 1.395(7)
C51 H51 0.9500
C52 C54 1.395(8)
C52 C53 1.406(9)
C52 H52 0.9500
C53 C50 1.380(9)
C53 H53 0.9500
C54 C56 1.403(7)
C54 H54 0.9500
C55 C56 1.506(6)
C55 H55A 0.9900
C55 H55B 0.9900
C58 C59 1.515(8)
C58 H58A 0.9900
C58 H58B 0.9900
C59 H59A 0.9800
C59 H59B 0.9800
C59 H59C 0.9800
C50 H50 0.9500
